data_7133908
loop_
_publ_author_name
'Deng, Xin'
'Zhou, Lin'
'Yan, Xin'
'Wang, Yan-Juan'
'Yang, Wen-Li'
'Lv, Hui-Peng'
'Tang, Yuan-Yuan'

_publ_section_title
;
 Hydrogen-bond engineering induced ferroelastic phase transition in
 copper-based organic-inorganic hybrid thermochromic materials.
;
_journal_issue 99
_journal_name_full 'Chemical communications (Cambridge, England)'
_journal_page_first 14766
_journal_page_last 14769
_journal_paper_doi 10.1039/d4cc04373a
_journal_volume 60
_journal_year 2024
_chemical_formula_moiety 'Cl4 Cu, 2(C6 H9 N2)'
_chemical_formula_sum 'C12 H18 Cl4 Cu N4'
_chemical_formula_weight 423.659
_space_group_crystal_system monoclinic
_space_group_IT_number 15
_space_group_name_Hall '-C 2yc'
_space_group_name_H-M_alt 'C 1 2/c 1'
_symmetry_Int_Tables_number 15
_atom_sites_solution_primary iterative
_audit_block_doi 10.5517/ccdc.csd.cc2kwhts
_audit_creation_date 2024-10-18
_audit_creation_method
;
Olex2 1.5
(compiled 2023.03.06 svn.rbb2c1857 for OlexSys, GUI svn.r6748)
;
_audit_update_record
;
2024-10-19 deposited with the CCDC.	2024-10-29 downloaded from the CCDC.
;
_cell_angle_alpha 90
_cell_angle_beta 113.26(2)
_cell_angle_gamma 90
_cell_formula_units_Z 4
_cell_length_a 11.3689(18)
_cell_length_b 12.3269(11)
_cell_length_c 14.343(3)
_cell_measurement_reflns_used 2772
_cell_measurement_temperature 298
_cell_measurement_theta_max 27.4330
_cell_measurement_theta_min 2.5020
_cell_volume 1846.7(6)
_computing_cell_refinement 'CrysAlisPro 1.171.40.60a (Rigaku OD, 2019)'
_computing_data_collection 'CrysAlisPro 1.171.40.60a (Rigaku OD, 2019)'
_computing_data_reduction 'CrysAlisPro 1.171.40.60a (Rigaku OD, 2019)'
_computing_molecular_graphics 'Olex2 1.5 (Dolomanov et al., 2009)'
_computing_publication_material 'Olex2 1.5 (Dolomanov et al., 2009)'
_computing_structure_refinement 'olex2.refine 1.5 (Bourhis et al., 2015)'
_computing_structure_solution 'olex2.solve 1.5 (Bourhis et al., 2015)'
_diffrn_ambient_temperature 298
_diffrn_measured_fraction_theta_full 0.9994
_diffrn_measured_fraction_theta_max 0.9780
_diffrn_measurement_device_type 'multiwire proportional'
_diffrn_measurement_method 'phi and omega scans'
_diffrn_radiation_monochromator graphite
_diffrn_radiation_type 'Mo K\a'
_diffrn_radiation_wavelength 0.71073
_diffrn_reflns_av_R_equivalents 0.0602
_diffrn_reflns_av_unetI/netI 0.0419
_diffrn_reflns_Laue_measured_fraction_full 0.9994
_diffrn_reflns_Laue_measured_fraction_max 0.9780
_diffrn_reflns_limit_h_max 15
_diffrn_reflns_limit_h_min -15
_diffrn_reflns_limit_k_max 17
_diffrn_reflns_limit_k_min -17
_diffrn_reflns_limit_l_max 19
_diffrn_reflns_limit_l_min -20
_diffrn_reflns_number 14849
_diffrn_reflns_point_group_measured_fraction_full 0.9994
_diffrn_reflns_point_group_measured_fraction_max 0.9780
_diffrn_reflns_theta_full 25.2417
_diffrn_reflns_theta_max 29.97
_diffrn_reflns_theta_min 2.56
_exptl_absorpt_coefficient_mu 1.759
_exptl_absorpt_correction_T_max 0.900
_exptl_absorpt_correction_T_min 0.881
_exptl_absorpt_correction_type multi-scan
_exptl_crystal_colour 'metallic greenish green'
_exptl_crystal_colour_lustre metallic
_exptl_crystal_colour_modifier greenish
_exptl_crystal_colour_primary green
_exptl_crystal_density_diffrn 1.524
_exptl_crystal_description block
_exptl_crystal_F_000 864.139
_exptl_crystal_size_max 0.35
_exptl_crystal_size_mid 0.06
_exptl_crystal_size_min 0.06
_refine_diff_density_max 0.7337
_refine_diff_density_min -0.8522
_refine_diff_density_rms 0.1348
_refine_ls_d_res_high 0.7114
_refine_ls_d_res_low 7.9687
_refine_ls_goodness_of_fit_ref 1.0808
_refine_ls_hydrogen_treatment constr
_refine_ls_matrix_type full
_refine_ls_number_constraints 15
_refine_ls_number_parameters 98
_refine_ls_number_reflns 2620
_refine_ls_number_restraints 0
_refine_ls_restrained_S_all 1.0808
_refine_ls_R_factor_all 0.0975
_refine_ls_R_factor_gt 0.0564
_refine_ls_shift/su_max 0.0007
_refine_ls_shift/su_mean 0.0000
_refine_ls_structure_factor_coef Fsqd
_refine_ls_weighting_details 'w=1/[\s^2^(Fo^2^)+(0.0861P)^2^+3.0386P] where P=(Fo^2^+2Fc^2^)/3'
_refine_ls_weighting_scheme calc
_refine_ls_wR_factor_gt 0.1462
_refine_ls_wR_factor_ref 0.1843
_reflns_Friedel_coverage 0.0
_reflns_limit_h_max 14
_reflns_limit_h_min -15
_reflns_limit_k_max 17
_reflns_limit_k_min 0
_reflns_limit_l_max 20
_reflns_limit_l_min 0
_reflns_number_gt 1628
_reflns_number_total 2620
_reflns_threshold_expression I>=2u(I)
_cod_data_source_file d4cc04373a2.cif
_cod_data_source_block LYL_220916_1(230309)_R
_cod_depositor_comments 'Adding full bibliography for 7133906--7133908.cif.'
_cod_database_code 7133908
_olex2_refinement_description
;
1. Fixed Uiso
 At 1.2 times of:
  All C(H) groups, All N(H) groups, All N(H,H) groups
 At 1.5 times of:
  All C(H,H,H) groups
2.a Rotating group:
 N2(H2a,H2b)
2.b Aromatic/amide H refined with riding coordinates:
 N1(H1), C1(H1a), C2(H2), C5(H5)
2.c Idealised Me refined as rotating group:
 C4(H4a,H4b,H4c)
;
_olex2_submission_special_instructions 'No special instructions were received'

loop_
_space_group_symop_id
_space_group_symop_operation_xyz
1 x,y,z
2 -x,y,-z+1/2
3 -x,-y,-z
4 x,-y,z-1/2
5 x+1/2,y+1/2,z
6 -x+1/2,y+1/2,-z+1/2
7 -x+1/2,-y+1/2,-z
8 x+1/2,-y+1/2,z-1/2

loop_
_atom_site_label
_atom_site_type_symbol
_atom_site_fract_x
_atom_site_fract_y
_atom_site_fract_z
_atom_site_U_iso_or_equiv
_atom_site_adp_type
_atom_site_occupancy
_atom_site_site_symmetry_order
_atom_site_refinement_flags_posn
_atom_site_refinement_flags_adp
_atom_site_refinement_flags_occupancy
Cu1 Cu 0.5 0.00056(5) 0.25 0.0498(2) Uani 1.000000 2 S T P
Cl1 Cl 0.64905(10) 0.12537(9) 0.33834(10) 0.0676(4) Uani 1.000000 1 . . .
Cl2 Cl 0.35585(11) -0.12389(9) 0.25445(12) 0.0735(4) Uani 1.000000 1 . . .
N1 N 0.4276(4) 0.5098(3) 0.3603(3) 0.0525(8) Uani 1.000000 1 . . .
H1 H 0.3473(4) 0.4987(3) 0.3442(3) 0.0630(10) Uiso 1.000000 1 R . .
N2 N 0.4544(4) 0.3228(3) 0.3535(3) 0.0659(10) Uani 1.000000 1 . . .
H2a H 0.481(3) 0.2869(10) 0.4094(7) 0.0791(13) Uiso 1.000000 1 GR . .
H2b H 0.3723(4) 0.3278(3) 0.329(3) 0.0791(13) Uiso 1.000000 1 GR . .
C1 C 0.4718(5) 0.6135(4) 0.3730(4) 0.0657(12) Uani 1.000000 1 . . .
H1a H 0.4147(5) 0.6707(4) 0.3629(4) 0.0789(15) Uiso 1.000000 1 R . .
C2 C 0.5979(5) 0.6344(4) 0.4003(4) 0.0664(12) Uani 1.000000 1 . . .
H2 H 0.6271(5) 0.7057(4) 0.4087(4) 0.0796(15) Uiso 1.000000 1 R . .
C3 C 0.6852(4) 0.5478(4) 0.4159(3) 0.0576(10) Uani 1.000000 1 . . .
C4 C 0.8276(5) 0.5684(6) 0.4491(5) 0.0865(17) Uani 1.000000 1 . . .
H4a H 0.8622(10) 0.595(4) 0.5175(13) 0.130(3) Uiso 1.000000 1 GR . .
H4b H 0.8697(9) 0.5019(10) 0.446(3) 0.130(3) Uiso 1.000000 1 GR . .
H4c H 0.8409(6) 0.621(3) 0.405(2) 0.130(3) Uiso 1.000000 1 GR . .
C5 C 0.6376(4) 0.4434(4) 0.4020(3) 0.0533(10) Uani 1.000000 1 . . .
H5 H 0.6935(4) 0.3853(4) 0.4127(3) 0.0640(12) Uiso 1.000000 1 R . .
C6 C 0.5057(4) 0.4233(3) 0.3720(3) 0.0469(8) Uani 1.000000 1 . . .

loop_
_atom_site_aniso_label
_atom_site_aniso_U_11
_atom_site_aniso_U_22
_atom_site_aniso_U_33
_atom_site_aniso_U_12
_atom_site_aniso_U_13
_atom_site_aniso_U_23
Cu1 0.0450(4) 0.0379(4) 0.0686(5) -0.000000 0.0245(3) 0.000000
Cl1 0.0503(6) 0.0455(6) 0.0900(9) 0.0019(4) 0.0097(6) -0.0095(5)
Cl2 0.0565(6) 0.0456(6) 0.1291(12) -0.0001(4) 0.0482(7) 0.0114(6)
N1 0.0503(19) 0.0490(19) 0.059(2) 0.0068(15) 0.0229(16) 0.0018(15)
N2 0.060(2) 0.050(2) 0.091(3) -0.0017(17) 0.033(2) 0.000(2)
C1 0.076(3) 0.049(2) 0.074(3) 0.010(2) 0.031(3) 0.001(2)
C2 0.086(3) 0.040(2) 0.078(3) -0.007(2) 0.037(3) -0.006(2)
C3 0.064(3) 0.062(3) 0.054(2) -0.012(2) 0.031(2) -0.006(2)
C4 0.067(3) 0.101(4) 0.103(4) -0.024(3) 0.045(3) -0.013(4)
C5 0.052(2) 0.053(2) 0.060(2) 0.0029(19) 0.0278(19) -0.0037(19)
C6 0.052(2) 0.046(2) 0.049(2) 0.0039(17) 0.0272(17) -0.0011(17)

loop_
_atom_type_symbol
_atom_type_scat_dispersion_real
_atom_type_scat_dispersion_imag
_atom_type_scat_Cromer_Mann_a1
_atom_type_scat_Cromer_Mann_a2
_atom_type_scat_Cromer_Mann_a3
_atom_type_scat_Cromer_Mann_a4
_atom_type_scat_Cromer_Mann_b1
_atom_type_scat_Cromer_Mann_b2
_atom_type_scat_Cromer_Mann_b3
_atom_type_scat_Cromer_Mann_b4
_atom_type_scat_Cromer_Mann_c
_atom_type_scat_source
_atom_type_scat_dispersion_source
C 0.00347 0.00161 2.31000 1.02000 1.58860 0.86500 20.84390 10.20750 0.56870 51.65120 0.21560 'International Tables Volume C Table 6.1.1.4 (pp. 500-502)' 'Henke, Gullikson and Davis, At. Data and Nucl. Data Tables, 1993, 54, 2'
Cl 0.14873 0.16029 11.46040 7.19640 6.25560 1.64550 0.01040 1.16620 18.51940 47.77840 -9.55740 'International Tables Volume C Table 6.1.1.4 (pp. 500-502)' 'Henke, Gullikson and Davis, At. Data and Nucl. Data Tables, 1993, 54, 2'
Cu 0.34125 1.28947 13.33800 7.16760 5.61580 1.67350 3.58280 0.24700 11.39660 64.81260 1.19100 'International Tables Volume C Table 6.1.1.4 (pp. 500-502)' 'Henke, Gullikson and Davis, At. Data and Nucl. Data Tables, 1993, 54, 2'
H 0.00000 0.00000 0.49300 0.32291 0.14019 0.04081 10.51090 26.12570 3.14236 57.79970 0.00304 'International Tables Volume C Table 6.1.1.4 (pp. 500-502)' 'Henke, Gullikson and Davis, At. Data and Nucl. Data Tables, 1993, 54, 2'
N 0.00653 0.00323 12.21260 3.13220 2.01250 1.16630 0.00570 9.89330 28.99750 0.58260 -11.52900 'International Tables Volume C Table 6.1.1.4 (pp. 500-502)' 'Henke, Gullikson and Davis, At. Data and Nucl. Data Tables, 1993, 54, 2'

loop_
_geom_angle_atom_site_label_1
_geom_angle_atom_site_label_2
_geom_angle_atom_site_label_3
_geom_angle
_geom_angle_site_symmetry_1
_geom_angle_site_symmetry_3
_geom_angle_publ_flag
Cl1 Cu1 Cl1 94.61(6) . 2_655 ?
Cl2 Cu1 Cl1 146.41(6) . . ?
Cl2 Cu1 Cl1 94.93(4) 2_655 . ?
Cl2 Cu1 Cl1 94.93(4) . 2_655 ?
Cl2 Cu1 Cl1 146.41(6) 2_655 2_655 ?
Cl2 Cu1 Cl2 94.69(6) 2_655 . ?
C1 N1 H1 118.8(3) . . ?
C6 N1 H1 118.8(2) . . ?
C6 N1 C1 122.3(4) . . ?
H2b N2 H2a 109.5 . . ?
C6 N2 H2a 109.0 . . ?
C6 N2 H2b 109.2 . . ?
H1a C1 N1 119.6(3) . . ?
C2 C1 N1 120.7(4) . . ?
C2 C1 H1a 119.6(3) . . ?
H2 C2 C1 120.0(3) . . ?
C3 C2 C1 119.9(4) . . ?
C3 C2 H2 120.0(3) . . ?
C4 C3 C2 121.3(5) . . ?
C5 C3 C2 118.1(4) . . ?
C5 C3 C4 120.7(5) . . ?
H4a C4 C3 109.5 . . ?
H4b C4 C3 109.5 . . ?
H4b C4 H4a 109.5 . . ?
H4c C4 C3 109.5 . . ?
H4c C4 H4a 109.5 . . ?
H4c C4 H4b 109.5 . . ?
H5 C5 C3 119.4(3) . . ?
C6 C5 C3 121.2(4) . . ?
C6 C5 H5 119.4(3) . . ?
N2 C6 N1 119.2(4) . . ?
C5 C6 N1 117.8(4) . . ?
C5 C6 N2 123.1(4) . . ?

loop_
_geom_bond_atom_site_label_1
_geom_bond_atom_site_label_2
_geom_bond_distance
_geom_bond_site_symmetry_2
_geom_bond_publ_flag
Cu1 Cl1 2.2689(12) 2_655 ?
Cu1 Cl1 2.2689(12) . ?
Cu1 Cl2 2.2640(11) . ?
Cu1 Cl2 2.2640(11) 2_655 ?
N1 H1 0.8600 . ?
N1 C1 1.359(6) . ?
N1 C6 1.354(5) . ?
N2 H2a 0.8595 . ?
N2 H2b 0.8599 . ?
N2 C6 1.351(5) . ?
C1 H1a 0.9300 . ?
C1 C2 1.354(7) . ?
C2 H2 0.9300 . ?
C2 C3 1.414(7) . ?
C3 C4 1.517(7) . ?
C3 C5 1.380(6) . ?
C4 H4a 0.9600 . ?
C4 H4b 0.9600 . ?
C4 H4c 0.9600 . ?
C5 H5 0.9300 . ?
C5 C6 1.409(6) . ?

loop_
_geom_torsion_atom_site_label_1
_geom_torsion_atom_site_label_2
_geom_torsion_atom_site_label_3
_geom_torsion_atom_site_label_4
_geom_torsion
_geom_torsion_site_symmetry_1
_geom_torsion_site_symmetry_2
_geom_torsion_site_symmetry_3
_geom_torsion_site_symmetry_4
_geom_torsion_publ_flag
N1 C1 C2 C3 -0.1(6) . . . . ?
N1 C6 C5 C3 -2.0(5) . . . . ?
N2 C6 C5 C3 177.2(4) . . . . ?
C1 C2 C3 C4 -178.5(5) . . . . ?
C1 C2 C3 C5 0.4(6) . . . . ?
C2 C3 C5 C6 0.7(5) . . . . ?
